data_7718821
loop_
_publ_author_name
'Gerasimov, Mikhail A.'
'Koifman, Mikhail I.'
'Lanin, Leonid O.'
'Prizhilevskaya, Victoria R.'
'Kalle, Paulina'
'Yarenkov, Nikita R.'
'Zhuravleva, Vasilisa A.'
'Konopkina, Ekaterina A.'
'Gopin, Alexander V.'
'Evsiunina, Mariia V.'
'Borisova, Nataliya E.'
'Matveev, Petr I.'

_publ_section_title
;
 Combination of chlorinated cobalt dicarbollide with N,O-donor ligands in
 extraction systems for separating f-elements.
;
_journal_issue 26
_journal_name_full 'Dalton transactions (Cambridge, England : 2003)'
_journal_page_first 10327
_journal_page_last 10342
_journal_paper_doi 10.1039/d5dt01136a
_journal_volume 54
_journal_year 2025
_chemical_formula_moiety 'C32 H34 Cl3 N4 Nd O14'
_chemical_formula_sum 'C32 H34 Cl3 N4 Nd O14'
_chemical_formula_weight 949.22
_space_group_crystal_system monoclinic
_space_group_IT_number 15
_space_group_name_Hall '-C 2yc'
_space_group_name_H-M_alt 'C 1 2/c 1'
_atom_sites_solution_hydrogens geom
_atom_sites_solution_primary dual
_audit_creation_date 2025-02-24
_audit_creation_method
;
Olex2 1.5
(compiled 2024.02.16 svn.r378c4104 for OlexSys, GUI svn.r6928)
;
_audit_update_record
;
2025-03-12 deposited with the CCDC.	2025-06-03 downloaded from the CCDC.
;
_cell_angle_alpha 90
_cell_angle_beta 91.658(2)
_cell_angle_gamma 90
_cell_formula_units_Z 4
_cell_length_a 12.8218(8)
_cell_length_b 11.6485(7)
_cell_length_c 24.5579(15)
_cell_measurement_reflns_used 8677
_cell_measurement_temperature 100.0
_cell_measurement_theta_max 30.430
_cell_measurement_theta_min 2.362
_cell_volume 3666.3(4)
_computing_cell_refinement 'SAINT V8.40A (Bruker, 2019)'
_computing_data_collection 'APEX3 v.2017.3_0 (Bruker AXS, 2017)'
_computing_data_reduction 'SAINT V8.40A (Bruker, 2019)'
_computing_molecular_graphics 'Olex2 1.5 (Dolomanov et al., 2009)'
_computing_publication_material 'Olex2 1.5 (Dolomanov et al., 2009)'
_computing_structure_refinement 'SHELXL 2018/3 (Sheldrick, 2015)'
_computing_structure_solution 'SHELXT 2014/5 (Sheldrick, 2014)'
_diffrn_ambient_temperature 100
_diffrn_measured_fraction_theta_full 0.998
_diffrn_measured_fraction_theta_max 0.993
_diffrn_measurement_device_type 'Bruker D8 Venture'
_diffrn_measurement_method \w-scan
_diffrn_radiation_monochromator graphite
_diffrn_radiation_type MoK\a
_diffrn_radiation_wavelength 0.71073
_diffrn_reflns_av_R_equivalents 0.0414
_diffrn_reflns_av_unetI/netI 0.0506
_diffrn_reflns_Laue_measured_fraction_full 0.998
_diffrn_reflns_Laue_measured_fraction_max 0.993
_diffrn_reflns_limit_h_max 18
_diffrn_reflns_limit_h_min -18
_diffrn_reflns_limit_k_max 13
_diffrn_reflns_limit_k_min -16
_diffrn_reflns_limit_l_max 34
_diffrn_reflns_limit_l_min -35
_diffrn_reflns_number 16975
_diffrn_reflns_point_group_measured_fraction_full 0.998
_diffrn_reflns_point_group_measured_fraction_max 0.993
_diffrn_reflns_theta_full 25.242
_diffrn_reflns_theta_max 30.561
_diffrn_reflns_theta_min 2.363
_diffrn_source_current 1.0
_diffrn_source_power 0.05
_diffrn_source_target Mo
_diffrn_source_type 'fine-focus sealed X-ray tube'
_diffrn_source_voltage 50.0
_exptl_absorpt_coefficient_mu 1.708
_exptl_absorpt_correction_T_max 0.7461
_exptl_absorpt_correction_T_min 0.5480
_exptl_absorpt_correction_type multi-scan
_exptl_absorpt_process_details
;
SADABS-2016/2 (Bruker,2016/2) was used for absorption correction.
wR2(int) was 0.0978 before and 0.0491 after correction.
The Ratio of minimum to maximum transmission is 0.7345.
The \l/2 correction factor is Not present.
;
_exptl_crystal_colour colourless
_exptl_crystal_colour_primary colourless
_exptl_crystal_density_diffrn 1.720
_exptl_crystal_description block
_exptl_crystal_F_000 1908
_exptl_crystal_size_max 0.16
_exptl_crystal_size_mid 0.14
_exptl_crystal_size_min 0.03
_refine_diff_density_max 1.268
_refine_diff_density_min -1.573
_refine_diff_density_rms 0.140
_refine_ls_extinction_method none
_refine_ls_goodness_of_fit_ref 1.059
_refine_ls_hydrogen_treatment constr
_refine_ls_matrix_type full
_refine_ls_number_parameters 260
_refine_ls_number_reflns 5604
_refine_ls_number_restraints 1
_refine_ls_restrained_S_all 1.059
_refine_ls_R_factor_all 0.0519
_refine_ls_R_factor_gt 0.0420
_refine_ls_shift/su_max 0.000
_refine_ls_shift/su_mean 0.000
_refine_ls_structure_factor_coef Fsqd
_refine_ls_weighting_details 'w=1/[\s^2^(Fo^2^)+(0.0107P)^2^+22.3295P] where P=(Fo^2^+2Fc^2^)/3'
_refine_ls_weighting_scheme calc
_refine_ls_wR_factor_gt 0.0793
_refine_ls_wR_factor_ref 0.0834
_reflns_Friedel_coverage 0.000
_reflns_number_gt 4888
_reflns_number_total 5604
_reflns_threshold_expression 'I > 2\s(I)'
_cod_data_source_file d5dt01136a2.cif
_cod_data_source_block gma424
_cod_depositor_comments 'Adding full bibliography for 7718820--7718824.cif.'
_cod_database_code 7718821
_shelx_shelxl_version_number 2018/3
_shelx_space_group_comment
;
The symmetry employed for this shelxl refinement is uniquely defined
by the following loop, which should always be used as a source of
symmetry information in preference to the above space-group names.
They are only intended as comments.
;
_shelx_estimated_absorpt_t_max 0.951
_shelx_estimated_absorpt_t_min 0.772
_olex2_refinement_description
;
1. Fixed Uiso
 At 1.2 times of:
  All C(H) groups, All C(H,H) groups
 At 1.5 times of:
  All C(H,H,H) groups
2. Restrained distances
 Cl2-O8 \\sim Cl2-O7
 with sigma of 0.02
3. Others
 Fixed Sof: Cl2(0.5) O7(0.5) O8(0.5)
4.a Secondary CH2 refined with riding coordinates:
 C13(H13A,H13B), C15(H15A,H15B)
4.b Aromatic/amide H refined with riding coordinates:
 C3(H3), C4(H4), C5(H5), C8(H8), C9(H9), C11(H11), C12(H12)
4.c Idealised Me refined as rotating group:
 C14(H14A,H14B,H14C), C16(H16A,H16B,H16C)
;
_olex2_submission_special_instructions 'No special instructions were received'

loop_
_space_group_symop_operation_xyz
'x, y, z'
'-x, y, -z+1/2'
'x+1/2, y+1/2, z'
'-x+1/2, y+1/2, -z+1/2'
'-x, -y, -z'
'x, -y, z-1/2'
'-x+1/2, -y+1/2, -z'
'x+1/2, -y+1/2, z-1/2'

loop_
_atom_site_label
_atom_site_type_symbol
_atom_site_fract_x
_atom_site_fract_y
_atom_site_fract_z
_atom_site_U_iso_or_equiv
_atom_site_adp_type
_atom_site_occupancy
_atom_site_site_symmetry_order
_atom_site_calc_flag
_atom_site_refinement_flags_posn
_atom_site_refinement_flags_adp
_atom_site_refinement_flags_occupancy
_atom_site_disorder_assembly
_atom_site_disorder_group
Nd1 Nd 0.500000 0.64426(2) 0.750000 0.01501(6) Uani 1 2 d S T P A .
Cl2 Cl 0.4871(5) 0.91520(12) 0.7556(3) 0.0278(10) Uani 0.5 1 d D . P A -1
Cl02 Cl 0.41840(6) 0.59034(6) 0.62491(3) 0.01854(14) Uani 1 1 d . . . . .
O1 O 0.67257(17) 0.66257(18) 0.71754(8) 0.0188(4) Uani 1 1 d . . . . .
O2 O 0.51349(18) 0.6524(2) 0.64009(10) 0.0291(5) Uani 1 1 d . . . . .
O3 O 0.37204(19) 0.5616(2) 0.67718(9) 0.0267(5) Uani 1 1 d . . . . .
O4 O 0.4419(2) 0.4891(2) 0.59617(11) 0.0354(6) Uani 1 1 d . . . . .
O5 O 0.34855(19) 0.6623(2) 0.59448(9) 0.0298(6) Uani 1 1 d . . . . .
O6 O 0.5408(2) 0.8389(2) 0.79246(11) 0.0370(7) Uani 1 1 d . . . . .
O7 O 0.5656(10) 0.9915(10) 0.7374(6) 0.052(3) Uani 0.5 1 d D . P A -1
O8 O 0.4025(10) 0.9765(10) 0.7786(6) 0.052(3) Uani 0.5 1 d D . P A -1
N1 N 0.58578(19) 0.4616(2) 0.71965(10) 0.0158(5) Uani 1 1 d . . . . .
N2 N 0.7732(2) 0.6260(2) 0.64623(10) 0.0196(5) Uani 1 1 d . . . . .
C1 C 0.7077(2) 0.5917(3) 0.68390(12) 0.0179(6) Uani 1 1 d . . . . .
C2 C 0.6720(2) 0.4683(3) 0.68964(12) 0.0177(6) Uani 1 1 d . . . . .
C3 C 0.7206(2) 0.3707(3) 0.67026(13) 0.0214(6) Uani 1 1 d . . . . .
H3 H 0.781512 0.376476 0.649332 0.026 Uiso 1 1 calc R U . . .
C4 C 0.6780(3) 0.2645(3) 0.68220(13) 0.0243(7) Uani 1 1 d . . . . .
H4 H 0.709325 0.196399 0.669078 0.029 Uiso 1 1 calc R U . . .
C5 C 0.5901(3) 0.2580(3) 0.71318(13) 0.0220(6) Uani 1 1 d . . . . .
H5 H 0.560026 0.185664 0.721341 0.026 Uiso 1 1 calc R U . . .
C6 C 0.5461(2) 0.3590(3) 0.73229(11) 0.0168(5) Uani 1 1 d . . . . .
C7 C 0.8055(2) 0.5545(3) 0.60191(12) 0.0192(6) Uani 1 1 d . . . . .
C8 C 0.9075(2) 0.5141(3) 0.60151(13) 0.0223(6) Uani 1 1 d . . . . .
H8 H 0.956414 0.536740 0.629249 0.027 Uiso 1 1 calc R U . . .
C9 C 0.9372(3) 0.4407(3) 0.56036(14) 0.0248(7) Uani 1 1 d . . . . .
H9 H 1.006598 0.411930 0.560549 0.030 Uiso 1 1 calc R U . . .
C10 C 0.8673(3) 0.4083(3) 0.51880(14) 0.0244(7) Uani 1 1 d . . . . .
C11 C 0.7665(3) 0.4539(3) 0.51916(14) 0.0258(7) Uani 1 1 d . . . . .
H11 H 0.718392 0.434836 0.490414 0.031 Uiso 1 1 calc R U . . .
C12 C 0.7348(3) 0.5261(3) 0.56027(13) 0.0223(6) Uani 1 1 d . . . . .
H12 H 0.665753 0.555774 0.559976 0.027 Uiso 1 1 calc R U . . .
C13 C 0.8957(3) 0.3255(3) 0.47389(16) 0.0346(9) Uani 1 1 d . . . . .
H13A H 0.899816 0.369245 0.439449 0.042 Uiso 1 1 calc R U . . .
H13B H 0.838462 0.269065 0.469176 0.042 Uiso 1 1 calc R U . . .
C14 C 0.9976(4) 0.2601(3) 0.48285(18) 0.0423(11) Uani 1 1 d . . . . .
H14A H 1.005767 0.204529 0.453312 0.063 Uiso 1 1 calc R U . . .
H14B H 0.996422 0.219448 0.517767 0.063 Uiso 1 1 calc R U . . .
H14C H 1.056159 0.314173 0.483231 0.063 Uiso 1 1 calc R U . . .
C15 C 0.8005(3) 0.7500(3) 0.64312(14) 0.0241(7) Uani 1 1 d . . . . .
H15A H 0.871950 0.758078 0.629403 0.029 Uiso 1 1 calc R U . . .
H15B H 0.799649 0.783845 0.680076 0.029 Uiso 1 1 calc R U . . .
C16 C 0.7249(3) 0.8147(3) 0.60596(17) 0.0361(9) Uani 1 1 d . . . . .
H16A H 0.725971 0.781754 0.569262 0.054 Uiso 1 1 calc R U . . .
H16B H 0.745312 0.895678 0.604549 0.054 Uiso 1 1 calc R U . . .
H16C H 0.654302 0.808564 0.620004 0.054 Uiso 1 1 calc R U . . .

loop_
_atom_site_aniso_label
_atom_site_aniso_U_11
_atom_site_aniso_U_22
_atom_site_aniso_U_33
_atom_site_aniso_U_23
_atom_site_aniso_U_13
_atom_site_aniso_U_12
Nd1 0.01488(10) 0.00925(10) 0.02105(11) 0.000 0.00326(8) 0.000
Cl2 0.034(3) 0.0112(6) 0.037(3) 0.0006(8) -0.0054(16) -0.0010(8)
Cl02 0.0173(3) 0.0190(4) 0.0193(3) -0.0033(3) 0.0012(3) -0.0015(3)
O1 0.0201(10) 0.0168(11) 0.0198(10) -0.0046(8) 0.0045(8) -0.0047(8)
O2 0.0239(12) 0.0263(13) 0.0368(13) 0.0025(11) -0.0050(10) -0.0090(10)
O3 0.0266(12) 0.0337(14) 0.0200(11) 0.0038(10) 0.0029(9) 0.0032(10)
O4 0.0364(15) 0.0326(15) 0.0375(15) -0.0207(12) 0.0059(12) 0.0001(12)
O5 0.0268(12) 0.0416(16) 0.0208(11) 0.0064(10) -0.0026(9) 0.0067(11)
O6 0.0567(18) 0.0165(13) 0.0366(14) -0.0027(10) -0.0192(13) 0.0024(11)
O7 0.060(8) 0.024(4) 0.072(9) 0.015(4) 0.008(5) -0.019(4)
O8 0.055(7) 0.029(5) 0.072(9) -0.012(4) 0.001(5) 0.022(5)
N1 0.0131(11) 0.0160(12) 0.0183(12) 0.0004(9) 0.0003(9) -0.0006(9)
N2 0.0174(12) 0.0235(15) 0.0180(12) -0.0005(10) 0.0028(9) -0.0043(10)
C1 0.0136(13) 0.0217(16) 0.0183(14) -0.0004(11) -0.0008(11) -0.0032(11)
C2 0.0165(14) 0.0186(15) 0.0180(14) -0.0015(11) 0.0023(11) -0.0007(11)
C3 0.0199(14) 0.0218(17) 0.0226(15) 0.0010(12) 0.0042(11) 0.0043(12)
C4 0.0263(17) 0.0206(16) 0.0261(17) -0.0010(12) 0.0036(13) 0.0074(13)
C5 0.0240(16) 0.0167(15) 0.0255(16) 0.0015(12) 0.0022(13) 0.0018(12)
C6 0.0165(13) 0.0145(13) 0.0193(13) -0.0003(11) -0.0019(10) 0.0006(11)
C7 0.0164(14) 0.0233(16) 0.0181(14) -0.0001(11) 0.0030(11) -0.0019(11)
C8 0.0166(15) 0.0282(18) 0.0223(16) 0.0053(12) 0.0021(12) -0.0022(12)
C9 0.0217(16) 0.0250(17) 0.0281(17) 0.0053(13) 0.0081(13) -0.0001(13)
C10 0.0294(17) 0.0205(16) 0.0237(16) 0.0019(12) 0.0093(13) -0.0025(13)
C11 0.0264(17) 0.0279(18) 0.0230(16) -0.0005(13) 0.0008(13) -0.0030(13)
C12 0.0183(15) 0.0262(17) 0.0224(15) -0.0015(12) 0.0015(12) -0.0011(12)
C13 0.040(2) 0.0270(19) 0.038(2) -0.0081(15) 0.0182(17) -0.0083(16)
C14 0.059(3) 0.025(2) 0.044(2) 0.0034(17) 0.030(2) 0.0080(18)
C15 0.0212(16) 0.0251(17) 0.0262(16) -0.0017(13) 0.0056(13) -0.0104(13)
C16 0.036(2) 0.0278(19) 0.044(2) 0.0095(16) -0.0066(17) -0.0109(16)

loop_
_atom_type_symbol
_atom_type_description
_atom_type_scat_dispersion_real
_atom_type_scat_dispersion_imag
_atom_type_scat_source
C C 0.0033 0.0016 'International Tables Vol C Tables 4.2.6.8 and 6.1.1.4'
H H 0.0000 0.0000 'International Tables Vol C Tables 4.2.6.8 and 6.1.1.4'
Cl Cl 0.1484 0.1585 'International Tables Vol C Tables 4.2.6.8 and 6.1.1.4'
N N 0.0061 0.0033 'International Tables Vol C Tables 4.2.6.8 and 6.1.1.4'
Nd Nd -0.1943 3.0179 'International Tables Vol C Tables 4.2.6.8 and 6.1.1.4'
O O 0.0106 0.0060 'International Tables Vol C Tables 4.2.6.8 and 6.1.1.4'

loop_
_geom_angle_atom_site_label_1
_geom_angle_atom_site_label_2
_geom_angle_atom_site_label_3
_geom_angle
_geom_angle_site_symmetry_1
_geom_angle_site_symmetry_3
_geom_angle_publ_flag
Cl2 Nd1 Cl02 102.50(17) . . ?
O1 Nd1 Cl2 88.61(10) . . ?
O1 Nd1 Cl2 81.13(10) 2_656 . ?
O1 Nd1 Cl02 93.23(5) 2_656 . ?
O1 Nd1 Cl02 88.73(5) . . ?
O1 Nd1 O1 169.73(10) . 2_656 ?
O1 Nd1 O2 114.62(7) 2_656 . ?
O1 Nd1 O2 114.62(7) . 2_656 ?
O1 Nd1 O2 64.99(7) . . ?
O1 Nd1 O2 64.99(7) 2_656 2_656 ?
O1 Nd1 O3 112.31(7) 2_656 2_656 ?
O1 Nd1 O3 112.32(7) . . ?
O1 Nd1 O3 71.76(7) . 2_656 ?
O1 Nd1 O3 71.77(7) 2_656 . ?
O1 Nd1 O6 88.00(9) 2_656 . ?
O1 Nd1 O6 88.00(9) . 2_656 ?
O1 Nd1 O6 82.84(9) 2_656 2_656 ?
O1 Nd1 O6 82.84(9) . . ?
O1 Nd1 N1 63.82(8) 2_656 2_656 ?
O1 Nd1 N1 126.32(8) 2_656 . ?
O1 Nd1 N1 63.82(8) . . ?
O1 Nd1 N1 126.32(8) . 2_656 ?
O2 Nd1 Cl2 85.23(15) 2_656 . ?
O2 Nd1 Cl2 90.79(15) . . ?
O2 Nd1 Cl02 26.02(5) . . ?
O2 Nd1 Cl02 155.78(5) 2_656 . ?
O2 Nd1 O2 176.01(11) 2_656 . ?
O3 Nd1 Cl2 111.69(19) . . ?
O3 Nd1 Cl2 112.04(19) 2_656 . ?
O3 Nd1 Cl02 25.67(5) . . ?
O3 Nd1 Cl02 139.31(6) 2_656 . ?
O3 Nd1 O2 130.24(7) 2_656 . ?
O3 Nd1 O2 51.69(7) . . ?
O3 Nd1 O2 51.69(7) 2_656 2_656 ?
O3 Nd1 O2 130.24(7) . 2_656 ?
O3 Nd1 O3 136.16(11) . 2_656 ?
O6 Nd1 Cl2 28.15(18) 2_656 . ?
O6 Nd1 Cl2 26.27(19) . . ?
O6 Nd1 Cl02 127.69(6) . . ?
O6 Nd1 Cl02 74.36(6) 2_656 . ?
O6 Nd1 O2 111.02(8) . . ?
O6 Nd1 O2 65.12(8) . 2_656 ?
O6 Nd1 O2 111.02(8) 2_656 2_656 ?
O6 Nd1 O2 65.12(8) 2_656 . ?
O6 Nd1 O3 137.42(8) 2_656 2_656 ?
O6 Nd1 O3 85.94(8) 2_656 . ?
O6 Nd1 O3 137.42(8) . . ?
O6 Nd1 O3 85.94(8) . 2_656 ?
O6 Nd1 O6 53.90(11) 2_656 . ?
N1 Nd1 Cl2 151.63(10) . . ?
N1 Nd1 Cl2 143.73(10) 2_656 . ?
N1 Nd1 Cl02 89.15(6) 2_656 . ?
N1 Nd1 Cl02 71.99(6) . . ?
N1 Nd1 O2 72.17(8) . . ?
N1 Nd1 O2 72.17(8) 2_656 2_656 ?
N1 Nd1 O2 111.41(8) . 2_656 ?
N1 Nd1 O2 111.41(8) 2_656 . ?
N1 Nd1 O3 75.75(8) 2_656 2_656 ?
N1 Nd1 O3 67.37(8) 2_656 . ?
N1 Nd1 O3 75.75(8) . . ?
N1 Nd1 O3 67.37(8) . 2_656 ?
N1 Nd1 O6 135.92(9) 2_656 . ?
N1 Nd1 O6 142.02(9) 2_656 2_656 ?
N1 Nd1 O6 142.02(9) . . ?
N1 Nd1 O6 135.92(9) . 2_656 ?
N1 Nd1 N1 64.64(11) 2_656 . ?
O6 Cl2 Nd1 51.91(13) . . ?
O7 Cl2 Nd1 124.8(5) . . ?
O7 Cl2 O6 104.8(9) . . ?
O7 Cl2 O8 111.3(5) . . ?
O8 Cl2 Nd1 123.9(6) . . ?
O8 Cl2 O6 114.7(8) . . ?
O2 Cl02 Nd1 54.74(10) . . ?
O2 Cl02 O3 104.25(15) . . ?
O3 Cl02 Nd1 49.51(10) . . ?
O4 Cl02 Nd1 124.18(12) . . ?
O4 Cl02 O2 110.68(16) . . ?
O4 Cl02 O3 110.15(16) . . ?
O4 Cl02 O5 111.71(16) . . ?
O5 Cl02 Nd1 123.95(11) . . ?
O5 Cl02 O2 110.60(16) . . ?
O5 Cl02 O3 109.18(14) . . ?
C1 O1 Nd1 120.89(18) . . ?
Cl02 O2 Nd1 99.24(12) . . ?
Cl02 O3 Nd1 104.82(13) . . ?
Cl2 O6 Nd1 101.8(3) . . ?
C2 N1 Nd1 119.0(2) . . ?
C6 N1 Nd1 120.89(19) . . ?
C6 N1 C2 120.1(3) . . ?
C1 N2 C7 123.6(3) . . ?
C1 N2 C15 118.8(3) . . ?
C7 N2 C15 116.7(2) . . ?
O1 C1 N2 120.3(3) . . ?
O1 C1 C2 116.5(3) . . ?
N2 C1 C2 123.3(3) . . ?
N1 C2 C1 111.2(3) . . ?
N1 C2 C3 121.5(3) . . ?
C3 C2 C1 127.2(3) . . ?
C2 C3 H3 120.8 . . ?
C4 C3 C2 118.4(3) . . ?
C4 C3 H3 120.8 . . ?
C3 C4 H4 120.0 . . ?
C5 C4 C3 119.9(3) . . ?
C5 C4 H4 120.0 . . ?
C4 C5 H5 120.5 . . ?
C4 C5 C6 119.0(3) . . ?
C6 C5 H5 120.5 . . ?
N1 C6 C5 121.1(3) . . ?
N1 C6 C6 116.70(17) . 2_656 ?
C5 C6 C6 122.23(19) . 2_656 ?
C8 C7 N2 119.5(3) . . ?
C12 C7 N2 119.9(3) . . ?
C12 C7 C8 120.6(3) . . ?
C7 C8 H8 120.2 . . ?
C9 C8 C7 119.5(3) . . ?
C9 C8 H8 120.2 . . ?
C8 C9 H9 119.4 . . ?
C8 C9 C10 121.1(3) . . ?
C10 C9 H9 119.4 . . ?
C9 C10 C11 118.0(3) . . ?
C9 C10 C13 122.8(3) . . ?
C11 C10 C13 119.2(3) . . ?
C10 C11 H11 119.1 . . ?
C12 C11 C10 121.8(3) . . ?
C12 C11 H11 119.1 . . ?
C7 C12 H12 120.6 . . ?
C11 C12 C7 118.9(3) . . ?
C11 C12 H12 120.6 . . ?
C10 C13 H13A 108.3 . . ?
C10 C13 H13B 108.3 . . ?
C10 C13 C14 115.9(3) . . ?
H13A C13 H13B 107.4 . . ?
C14 C13 H13A 108.3 . . ?
C14 C13 H13B 108.3 . . ?
C13 C14 H14A 109.5 . . ?
C13 C14 H14B 109.5 . . ?
C13 C14 H14C 109.5 . . ?
H14A C14 H14B 109.5 . . ?
H14A C14 H14C 109.5 . . ?
H14B C14 H14C 109.5 . . ?
N2 C15 H15A 109.3 . . ?
N2 C15 H15B 109.3 . . ?
N2 C15 C16 111.5(3) . . ?
H15A C15 H15B 108.0 . . ?
C16 C15 H15A 109.3 . . ?
C16 C15 H15B 109.3 . . ?
C15 C16 H16A 109.5 . . ?
C15 C16 H16B 109.5 . . ?
C15 C16 H16C 109.5 . . ?
H16A C16 H16B 109.5 . . ?
H16A C16 H16C 109.5 . . ?
H16B C16 H16C 109.5 . . ?

loop_
_geom_bond_atom_site_label_1
_geom_bond_atom_site_label_2
_geom_bond_distance
_geom_bond_site_symmetry_2
_geom_bond_publ_flag
Nd1 Cl2 3.1636(15) . ?
Nd1 Cl02 3.2772(7) . ?
Nd1 O1 2.383(2) . ?
Nd1 O1 2.383(2) 2_656 ?
Nd1 O2 2.711(3) . ?
Nd1 O2 2.711(3) 2_656 ?
Nd1 O3 2.578(2) . ?
Nd1 O3 2.578(2) 2_656 ?
Nd1 O6 2.544(2) 2_656 ?
Nd1 O6 2.544(2) . ?
Nd1 N1 2.518(3) . ?
Nd1 N1 2.518(3) 2_656 ?
Cl2 O6 1.430(8) . ?
Cl2 O7 1.425(9) . ?
Cl2 O8 1.428(9) . ?
Cl02 O2 1.457(2) . ?
Cl02 O3 1.469(2) . ?
Cl02 O4 1.411(2) . ?
Cl02 O5 1.423(2) . ?
O1 C1 1.261(4) . ?
N1 C2 1.348(4) . ?
N1 C6 1.338(4) . ?
N2 C1 1.329(4) . ?
N2 C7 1.441(4) . ?
N2 C15 1.488(4) . ?
C1 C2 1.515(4) . ?
C2 C3 1.387(4) . ?
C3 H3 0.9500 . ?
C3 C4 1.387(5) . ?
C4 H4 0.9500 . ?
C4 C5 1.381(5) . ?
C5 H5 0.9500 . ?
C5 C6 1.392(4) . ?
C6 C6 1.488(6) 2_656 ?
C7 C8 1.389(4) . ?
C7 C12 1.387(4) . ?
C8 H8 0.9500 . ?
C8 C9 1.386(5) . ?
C9 H9 0.9500 . ?
C9 C10 1.391(5) . ?
C10 C11 1.398(5) . ?
C10 C13 1.517(5) . ?
C11 H11 0.9500 . ?
C11 C12 1.384(5) . ?
C12 H12 0.9500 . ?
C13 H13A 0.9900 . ?
C13 H13B 0.9900 . ?
C13 C14 1.523(6) . ?
C14 H14A 0.9800 . ?
C14 H14B 0.9800 . ?
C14 H14C 0.9800 . ?
C15 H15A 0.9900 . ?
C15 H15B 0.9900 . ?
C15 C16 1.513(5) . ?
C16 H16A 0.9800 . ?
C16 H16B 0.9800 . ?
C16 H16C 0.9800 . ?

loop_
_geom_torsion_atom_site_label_1
_geom_torsion_atom_site_label_2
_geom_torsion_atom_site_label_3
_geom_torsion_atom_site_label_4
_geom_torsion
_geom_torsion_site_symmetry_1
_geom_torsion_site_symmetry_2
_geom_torsion_site_symmetry_3
_geom_torsion_site_symmetry_4
_geom_torsion_publ_flag
Nd1 O1 C1 N2 145.8(2) . . . . ?
Nd1 O1 C1 C2 -34.8(3) . . . . ?
Nd1 N1 C2 C1 5.2(3) . . . . ?
Nd1 N1 C2 C3 -177.9(2) . . . . ?
Nd1 N1 C6 C5 176.6(2) . . . . ?
Nd1 N1 C6 C6 -3.7(4) . . . 2_656 ?
O1 C1 C2 N1 17.8(4) . . . . ?
O1 C1 C2 C3 -158.8(3) . . . . ?
O2 Cl02 O3 Nd1 -0.51(16) . . . . ?
O3 Cl02 O2 Nd1 0.47(15) . . . . ?
O4 Cl02 O2 Nd1 -117.94(15) . . . . ?
O4 Cl02 O3 Nd1 118.27(15) . . . . ?
O5 Cl02 O2 Nd1 117.71(13) . . . . ?
O5 Cl02 O3 Nd1 -118.72(14) . . . . ?
O7 Cl2 O6 Nd1 -122.9(6) . . . . ?
O8 Cl2 O6 Nd1 114.8(8) . . . . ?
N1 C2 C3 C4 0.4(5) . . . . ?
N2 C1 C2 N1 -162.8(3) . . . . ?
N2 C1 C2 C3 20.6(5) . . . . ?
N2 C7 C8 C9 176.8(3) . . . . ?
N2 C7 C12 C11 -177.6(3) . . . . ?
C1 N2 C7 C8 -109.7(4) . . . . ?
C1 N2 C7 C12 70.0(4) . . . . ?
C1 N2 C15 C16 -89.0(4) . . . . ?
C1 C2 C3 C4 176.7(3) . . . . ?
C2 N1 C6 C5 -2.5(4) . . . . ?
C2 N1 C6 C6 177.2(3) . . . 2_656 ?
C2 C3 C4 C5 -0.7(5) . . . . ?
C3 C4 C5 C6 -0.5(5) . . . . ?
C4 C5 C6 N1 2.1(5) . . . . ?
C4 C5 C6 C6 -177.5(3) . . . 2_656 ?
C6 N1 C2 C1 -175.7(2) . . . . ?
C6 N1 C2 C3 1.2(4) . . . . ?
C7 N2 C1 O1 -171.2(3) . . . . ?
C7 N2 C1 C2 9.5(5) . . . . ?
C7 N2 C15 C16 80.4(4) . . . . ?
C7 C8 C9 C10 1.2(5) . . . . ?
C8 C7 C12 C11 2.0(5) . . . . ?
C8 C9 C10 C11 1.2(5) . . . . ?
C8 C9 C10 C13 -178.3(3) . . . . ?
C9 C10 C11 C12 -2.2(5) . . . . ?
C9 C10 C13 C14 12.3(5) . . . . ?
C10 C11 C12 C7 0.5(5) . . . . ?
C11 C10 C13 C14 -167.2(3) . . . . ?
C12 C7 C8 C9 -2.9(5) . . . . ?
C13 C10 C11 C12 177.4(3) . . . . ?
C15 N2 C1 O1 -2.6(4) . . . . ?
C15 N2 C1 C2 178.0(3) . . . . ?
C15 N2 C7 C8 81.5(4) . . . . ?
C15 N2 C7 C12 -98.8(3) . . . . ?
